data_4347810
loop_
_publ_author_name
'Rehe, David'
'Kornienko, Anna Y.'
'Emge, Thomas J.'
'Brennan, John G.'

_publ_section_title
;
 Thorium Compounds with Bonds to Sulfur or Selenium: Synthesis, Structure,
 and Thermolysis.
;
_journal_issue 14
_journal_name_full 'Inorganic chemistry'
_journal_page_first 6961
_journal_page_last 6967
_journal_paper_doi 10.1021/acs.inorgchem.6b00645
_journal_volume 55
_journal_year 2016
_chemical_formula_moiety 'C44 H20 F20 N4 Se4 Th, 1.5(N C5 H5)'
_chemical_formula_sum 'C51.5 H27.5 F20 N5.5 Se4 Th'
_chemical_formula_weight 1651.17
_space_group_crystal_system triclinic
_space_group_IT_number 2
_space_group_name_Hall '-P 1'
_space_group_name_H-M_alt 'P -1'
_atom_sites_solution_hydrogens geom
_audit_creation_method SHELXL-2014/7
_cell_angle_alpha 102.617(4)
_cell_angle_beta 100.856(4)
_cell_angle_gamma 114.210(4)
_cell_formula_units_Z 2
_cell_length_a 12.443(3)
_cell_length_b 13.492(3)
_cell_length_c 18.832(4)
_cell_measurement_reflns_used 6844
_cell_measurement_temperature 100(2)
_cell_measurement_theta_max 30.49
_cell_measurement_theta_min 2.22
_cell_volume 2673.1(11)
_computing_cell_refinement 'Bruker SAINT'
_computing_data_collection 'Bruker SMART APEX'
_computing_data_reduction 'Bruker SAINT'
_computing_molecular_graphics 'Bruker SHELXTL'
_computing_publication_material 'Bruker SHELXTL'
_computing_structure_refinement 'SHELXL-2014/7 (Sheldrick, 2014)'
_computing_structure_solution 'SHELXS-97 (Sheldrick, 2008)'
_diffrn_ambient_temperature 100(2)
_diffrn_measured_fraction_theta_full 0.999
_diffrn_measured_fraction_theta_max 0.986
_diffrn_measurement_device_type 'Bruker APEX-II CCD'
_diffrn_measurement_method '\f and \w scans'
_diffrn_radiation_type MoK\a
_diffrn_radiation_wavelength 0.71073
_diffrn_reflns_av_R_equivalents 0.0800
_diffrn_reflns_av_unetI/netI 0.1183
_diffrn_reflns_Laue_measured_fraction_full 0.999
_diffrn_reflns_Laue_measured_fraction_max 0.986
_diffrn_reflns_limit_h_max 17
_diffrn_reflns_limit_h_min -16
_diffrn_reflns_limit_k_max 18
_diffrn_reflns_limit_k_min -18
_diffrn_reflns_limit_l_max 25
_diffrn_reflns_limit_l_min -25
_diffrn_reflns_number 25800
_diffrn_reflns_point_group_measured_fraction_full 0.999
_diffrn_reflns_point_group_measured_fraction_max 0.986
_diffrn_reflns_theta_full 25.242
_diffrn_reflns_theta_max 29.257
_diffrn_reflns_theta_min 1.753
_exptl_absorpt_coefficient_mu 5.625
_exptl_absorpt_correction_T_max 0.4318
_exptl_absorpt_correction_T_min 0.2437
_exptl_absorpt_correction_type multi-scan
_exptl_absorpt_process_details 'Bruker SAINT (TWINABS)'
_exptl_crystal_colour colourless
_exptl_crystal_density_diffrn 2.051
_exptl_crystal_description lathe
_exptl_crystal_F_000 1562
_exptl_crystal_size_max 0.60
_exptl_crystal_size_mid 0.40
_exptl_crystal_size_min 0.15
_refine_diff_density_max 2.667
_refine_diff_density_min -2.334
_refine_diff_density_rms 0.170
_refine_ls_extinction_method none
_refine_ls_goodness_of_fit_ref 0.816
_refine_ls_hydrogen_treatment constr
_refine_ls_matrix_type full
_refine_ls_number_parameters 739
_refine_ls_number_reflns 14348
_refine_ls_number_restraints 0
_refine_ls_restrained_S_all 0.816
_refine_ls_R_factor_all 0.0587
_refine_ls_R_factor_gt 0.0406
_refine_ls_shift/su_max 0.002
_refine_ls_shift/su_mean 0.000
_refine_ls_structure_factor_coef Fsqd
_refine_ls_weighting_details 'w=1/[\s^2^(Fo^2^)+(0.0010P)^2^] where P=(Fo^2^+2Fc^2^)/3'
_refine_ls_weighting_scheme calc
_refine_ls_wR_factor_gt 0.0800
_refine_ls_wR_factor_ref 0.0836
_reflns_Friedel_coverage 0.000
_reflns_number_gt 10629
_reflns_number_total 14348
_reflns_threshold_expression 'I > 2\s(I)'
_cod_data_source_file ic6b00645_si_001.cif
_cod_data_source_block thsecf_P-1
_cod_original_cell_volume 2673.1(10)
_cod_database_code 4347810
_shelx_shelxl_version_number 2014/7
_shelx_space_group_comment
; 
The symmetry employed for this shelxl refinement is uniquely defined 
by the following loop, which should always be used as a source of 
symmetry information in preference to the above space-group names. 
They are only intended as comments. 
;

loop_
_space_group_symop_operation_xyz
'x, y, z'
'-x, -y, -z'

loop_
_atom_site_label
_atom_site_type_symbol
_atom_site_fract_x
_atom_site_fract_y
_atom_site_fract_z
_atom_site_U_iso_or_equiv
_atom_site_adp_type
_atom_site_occupancy
_atom_site_site_symmetry_order
_atom_site_calc_flag
_atom_site_refinement_flags_posn
_atom_site_refinement_flags_adp
_atom_site_refinement_flags_occupancy
_atom_site_disorder_assembly
_atom_site_disorder_group
Th1 Th 0.89893(2) 0.25345(2) 0.22756(2) 0.01414(5) Uani 1 1 d . . . . .
Se1 Se 1.12950(4) 0.46801(4) 0.33292(3) 0.01867(10) Uani 1 1 d . . . . .
Se2 Se 0.82705(5) 0.04363(4) 0.09393(3) 0.02136(11) Uani 1 1 d . . . . .
Se3 Se 0.69631(5) 0.05564(4) 0.24406(3) 0.02088(11) Uani 1 1 d . . . . .
Se4 Se 0.82816(5) 0.44230(4) 0.25607(3) 0.02100(11) Uani 1 1 d . . . . .
F1 F 1.1544(3) 0.7018(2) 0.32305(19) 0.0382(8) Uani 1 1 d . . . . .
F2 F 1.3046(3) 0.8508(3) 0.2677(2) 0.0479(9) Uani 1 1 d . . . . .
F3 F 1.4585(3) 0.7987(3) 0.2006(2) 0.0483(9) Uani 1 1 d . . . . .
F4 F 1.4633(3) 0.5975(3) 0.19122(18) 0.0394(8) Uani 1 1 d . . . . .
F5 F 1.3223(3) 0.4517(2) 0.25126(16) 0.0284(7) Uani 1 1 d . . . . .
F6 F 1.0796(3) 0.0511(3) 0.08703(17) 0.0354(8) Uani 1 1 d . . . . .
F7 F 1.1679(3) -0.0939(3) 0.1118(2) 0.0554(10) Uani 1 1 d . . . . .
F8 F 1.0337(4) -0.2774(3) 0.1516(2) 0.0640(12) Uani 1 1 d . . . . .
F9 F 0.8066(4) -0.3153(3) 0.1657(2) 0.0564(11) Uani 1 1 d . . . . .
F10 F 0.7187(3) -0.1725(2) 0.14196(18) 0.0379(8) Uani 1 1 d . . . . .
F11 F 0.8187(3) 0.0417(2) 0.39858(17) 0.0311(7) Uani 1 1 d . . . . .
F12 F 0.7671(3) 0.0704(3) 0.53119(17) 0.0380(8) Uani 1 1 d . . . . .
F13 F 0.5867(3) 0.1307(3) 0.54626(17) 0.0379(8) Uani 1 1 d . . . . .
F14 F 0.4563(3) 0.1574(3) 0.4258(2) 0.0459(9) Uani 1 1 d . . . . .
F15 F 0.5036(3) 0.1258(3) 0.29188(18) 0.0360(7) Uani 1 1 d . . . . .
F16 F 0.5510(3) 0.3374(3) 0.25623(17) 0.0329(7) Uani 1 1 d . . . . .
F17 F 0.3456(3) 0.2868(3) 0.14618(18) 0.0348(8) Uani 1 1 d . . . . .
F18 F 0.3618(3) 0.3342(3) 0.01437(18) 0.0380(8) Uani 1 1 d . . . . .
F19 F 0.5855(3) 0.4300(3) -0.00749(16) 0.0336(7) Uani 1 1 d . . . . .
F20 F 0.7904(3) 0.4739(2) 0.09804(16) 0.0246(6) Uani 1 1 d . . . . .
C1 C 1.2304(5) 0.5697(4) 0.2887(3) 0.0211(10) Uani 1 1 d . . . . .
C2 C 1.2310(5) 0.6737(4) 0.2913(3) 0.0281(12) Uani 1 1 d . . . . .
C3 C 1.3067(5) 0.7511(4) 0.2636(3) 0.0326(13) Uani 1 1 d . . . . .
C4 C 1.3854(5) 0.7250(5) 0.2293(3) 0.0359(14) Uani 1 1 d . . . . .
C5 C 1.3881(5) 0.6238(5) 0.2251(3) 0.0284(12) Uani 1 1 d . . . . .
C6 C 1.3141(5) 0.5488(4) 0.2556(3) 0.0235(11) Uani 1 1 d . . . . .
C7 C 0.8961(5) -0.0532(4) 0.1155(3) 0.0262(12) Uani 1 1 d . . . . .
C8 C 1.0095(5) -0.0392(4) 0.1075(3) 0.0303(12) Uani 1 1 d . . . . .
C9 C 1.0556(6) -0.1140(5) 0.1198(3) 0.0384(15) Uani 1 1 d . . . . .
C10 C 0.9877(6) -0.2057(5) 0.1397(3) 0.0432(16) Uani 1 1 d . . . . .
C11 C 0.8751(6) -0.2243(5) 0.1477(3) 0.0380(14) Uani 1 1 d . . . . .
C12 C 0.8288(5) -0.1498(4) 0.1345(3) 0.0301(12) Uani 1 1 d . . . . .
C13 C 0.6649(4) 0.0832(4) 0.3404(3) 0.0207(10) Uani 1 1 d . . . . .
C14 C 0.7264(5) 0.0684(4) 0.4025(3) 0.0229(11) Uani 1 1 d . . . . .
C15 C 0.7035(5) 0.0853(4) 0.4723(3) 0.0275(12) Uani 1 1 d . . . . .
C16 C 0.6116(5) 0.1156(4) 0.4798(3) 0.0273(12) Uani 1 1 d . . . . .
C17 C 0.5462(5) 0.1289(4) 0.4191(3) 0.0297(12) Uani 1 1 d . . . . .
C18 C 0.5705(5) 0.1111(4) 0.3498(3) 0.0253(11) Uani 1 1 d . . . . .
C19 C 0.6796(4) 0.4092(4) 0.1819(3) 0.0178(10) Uani 1 1 d . . . . .
C20 C 0.5628(5) 0.3624(4) 0.1919(3) 0.0222(11) Uani 1 1 d . . . . .
C21 C 0.4575(5) 0.3377(4) 0.1363(3) 0.0235(11) Uani 1 1 d . . . . .
C22 C 0.4631(5) 0.3606(4) 0.0696(3) 0.0239(11) Uani 1 1 d . . . . .
C23 C 0.5785(5) 0.4087(4) 0.0578(3) 0.0233(11) Uani 1 1 d . . . . .
C24 C 0.6824(4) 0.4307(4) 0.1135(3) 0.0184(10) Uani 1 1 d . . . . .
N1 N 1.0201(4) 0.3516(3) 0.1407(2) 0.0212(9) Uani 1 1 d . . . . .
N2 N 1.0418(4) 0.1629(3) 0.2705(2) 0.0191(8) Uani 1 1 d . . . . .
N3 N 0.9343(4) 0.3041(3) 0.3771(2) 0.0180(8) Uani 1 1 d . . . . .
N4 N 0.7218(4) 0.2024(3) 0.0990(2) 0.0187(8) Uani 1 1 d . . . . .
C25 C 1.0281(4) 0.4511(4) 0.1347(3) 0.0229(10) Uani 1 1 d . . . . .
H25 H 0.9910 0.4867 0.1636 0.027 Uiso 1 1 calc R U . . .
C26 C 1.0874(5) 0.5047(5) 0.0885(3) 0.0329(13) Uani 1 1 d . . . . .
H26 H 1.0894 0.5745 0.0848 0.039 Uiso 1 1 calc R U . . .
C27 C 1.1440(5) 0.4539(6) 0.0477(3) 0.0431(16) Uani 1 1 d . . . . .
H27 H 1.1871 0.4891 0.0161 0.052 Uiso 1 1 calc R U . . .
C28 C 1.1367(5) 0.3526(6) 0.0539(3) 0.0373(15) Uani 1 1 d . . . . .
H28 H 1.1744 0.3164 0.0260 0.045 Uiso 1 1 calc R U . . .
C29 C 1.0754(5) 0.3031(4) 0.0998(3) 0.0253(11) Uani 1 1 d . . . . .
H29 H 1.0714 0.2326 0.1033 0.030 Uiso 1 1 calc R U . . .
C30 C 1.1550(5) 0.2005(4) 0.2607(3) 0.0214(10) Uani 1 1 d . . . . .
H30 H 1.1828 0.2627 0.2413 0.026 Uiso 1 1 calc R U . . .
C31 C 1.2322(5) 0.1535(4) 0.2775(3) 0.0252(11) Uani 1 1 d . . . . .
H31 H 1.3111 0.1826 0.2697 0.030 Uiso 1 1 calc R U . . .
C32 C 1.1925(5) 0.0631(4) 0.3058(3) 0.0277(12) Uani 1 1 d . . . . .
H32 H 1.2432 0.0282 0.3172 0.033 Uiso 1 1 calc R U . . .
C33 C 1.0787(5) 0.0245(4) 0.3172(3) 0.0262(11) Uani 1 1 d . . . . .
H33 H 1.0507 -0.0359 0.3382 0.031 Uiso 1 1 calc R U . . .
C34 C 1.0046(5) 0.0745(4) 0.2978(3) 0.0229(11) Uani 1 1 d . . . . .
H34 H 0.9246 0.0450 0.3040 0.027 Uiso 1 1 calc R U . . .
C35 C 1.0273(5) 0.3059(4) 0.4276(3) 0.0230(11) Uani 1 1 d . . . . .
H35 H 1.0841 0.2864 0.4087 0.028 Uiso 1 1 calc R U . . .
C36 C 1.0455(5) 0.3343(4) 0.5053(3) 0.0269(11) Uani 1 1 d . . . . .
H36 H 1.1129 0.3337 0.5384 0.032 Uiso 1 1 calc R U . . .
C37 C 0.9653(5) 0.3635(4) 0.5343(3) 0.0253(11) Uani 1 1 d . . . . .
H37 H 0.9755 0.3825 0.5876 0.030 Uiso 1 1 calc R U . . .
C38 C 0.8686(5) 0.3646(4) 0.4838(3) 0.0222(11) Uani 1 1 d . . . . .
H38 H 0.8125 0.3858 0.5022 0.027 Uiso 1 1 calc R U . . .
C39 C 0.8556(5) 0.3343(4) 0.4064(3) 0.0217(10) Uani 1 1 d . . . . .
H39 H 0.7890 0.3345 0.3722 0.026 Uiso 1 1 calc R U . . .
C40 C 0.6036(5) 0.1604(4) 0.0989(3) 0.0223(11) Uani 1 1 d . . . . .
H40 H 0.5865 0.1514 0.1449 0.027 Uiso 1 1 calc R U . . .
C41 C 0.5058(5) 0.1296(4) 0.0357(3) 0.0264(11) Uani 1 1 d . . . . .
H41 H 0.4238 0.1010 0.0388 0.032 Uiso 1 1 calc R U . . .
C42 C 0.5273(5) 0.1405(4) -0.0324(3) 0.0269(12) Uani 1 1 d . . . . .
H42 H 0.4610 0.1196 -0.0766 0.032 Uiso 1 1 calc R U . . .
C43 C 0.6489(5) 0.1829(4) -0.0339(3) 0.0282(12) Uani 1 1 d . . . . .
H43 H 0.6677 0.1917 -0.0795 0.034 Uiso 1 1 calc R U . . .
C44 C 0.7419(5) 0.2119(4) 0.0319(3) 0.0230(11) Uani 1 1 d . . . . .
H44 H 0.8246 0.2401 0.0302 0.028 Uiso 1 1 calc R U . . .
N5 N 0.8971(5) 0.8499(4) 0.4074(3) 0.0443(14) Uani 1 1 d . . . . .
C45 C 0.8489(6) 0.8680(5) 0.4646(3) 0.0335(13) Uani 1 1 d . . . . .
H45 H 0.8991 0.9352 0.5081 0.040 Uiso 1 1 calc R U . . .
C46 C 0.7342(6) 0.7967(5) 0.4641(4) 0.0427(15) Uani 1 1 d . . . . .
H46 H 0.7047 0.8146 0.5056 0.051 Uiso 1 1 calc R U . . .
C47 C 0.6611(6) 0.6980(6) 0.4023(5) 0.059(2) Uani 1 1 d . . . . .
H47 H 0.5804 0.6454 0.4003 0.070 Uiso 1 1 calc R U . . .
C48 C 0.7087(8) 0.6770(6) 0.3425(4) 0.068(2) Uani 1 1 d . . . . .
H48 H 0.6609 0.6103 0.2984 0.081 Uiso 1 1 calc R U . . .
C49 C 0.8244(8) 0.7541(6) 0.3490(4) 0.055(2) Uani 1 1 d . . . . .
H49 H 0.8562 0.7382 0.3083 0.066 Uiso 1 1 calc R U . . .
C50 C 0.4980(8) 0.4224(6) 0.4398(4) 0.080(2) Uani 0.5 1 d . . P A 1
H50 H 0.4943 0.3675 0.3968 0.096 Uiso 0.5 1 calc R U P A 1
C51 C 0.3980(7) 0.4442(6) 0.4383(4) 0.065(2) Uani 1 1 d . . . A 1
H51 H 0.3267 0.4040 0.3941 0.078 Uiso 1 1 calc R U . A 1
C52 C 0.4005(7) 0.5222(6) 0.4989(4) 0.0582(19) Uani 1 1 d . . . A 1
H52 H 0.3319 0.5369 0.4977 0.070 Uiso 1 1 calc R U . A 1
N6 N 0.4980(8) 0.4224(6) 0.4398(4) 0.080(2) Uani 0.5 1 d . . P B 2

loop_
_atom_site_aniso_label
_atom_site_aniso_U_11
_atom_site_aniso_U_22
_atom_site_aniso_U_33
_atom_site_aniso_U_23
_atom_site_aniso_U_13
_atom_site_aniso_U_12
Th1 0.01325(9) 0.01234(8) 0.01504(8) 0.00246(6) 0.00517(7) 0.00510(6)
Se1 0.0182(3) 0.0139(2) 0.0190(2) 0.00344(18) 0.0060(2) 0.00401(19)
Se2 0.0211(3) 0.0198(2) 0.0193(2) -0.00062(19) 0.0024(2) 0.0113(2)
Se3 0.0187(3) 0.0147(2) 0.0212(2) 0.00356(19) 0.0061(2) 0.0018(2)
Se4 0.0230(3) 0.0163(2) 0.0209(2) 0.00179(19) 0.0038(2) 0.0102(2)
F1 0.039(2) 0.0219(16) 0.054(2) 0.0106(15) 0.0195(18) 0.0136(15)
F2 0.051(2) 0.0199(17) 0.065(2) 0.0216(16) 0.013(2) 0.0082(16)
F3 0.033(2) 0.045(2) 0.051(2) 0.0309(17) 0.0106(18) -0.0031(16)
F4 0.0246(19) 0.051(2) 0.0380(18) 0.0182(16) 0.0180(16) 0.0086(16)
F5 0.0257(18) 0.0267(16) 0.0338(17) 0.0092(13) 0.0134(15) 0.0120(14)
F6 0.0271(19) 0.0410(19) 0.0327(17) -0.0012(14) 0.0077(15) 0.0184(16)
F7 0.041(2) 0.063(2) 0.062(2) 0.000(2) 0.004(2) 0.040(2)
F8 0.081(3) 0.047(2) 0.061(2) 0.0004(19) -0.010(2) 0.049(2)
F9 0.085(3) 0.0253(19) 0.049(2) 0.0074(17) 0.010(2) 0.024(2)
F10 0.042(2) 0.0233(16) 0.0431(19) 0.0035(14) 0.0158(17) 0.0135(15)
F11 0.035(2) 0.0346(17) 0.0359(17) 0.0172(14) 0.0154(16) 0.0233(16)
F12 0.052(2) 0.0411(19) 0.0281(17) 0.0167(15) 0.0158(17) 0.0244(18)
F13 0.036(2) 0.0369(18) 0.0329(17) 0.0073(14) 0.0216(16) 0.0078(15)
F14 0.030(2) 0.059(2) 0.056(2) 0.0117(18) 0.0233(19) 0.0265(18)
F15 0.0229(18) 0.048(2) 0.0380(18) 0.0125(16) 0.0087(16) 0.0187(16)
F16 0.035(2) 0.0421(18) 0.0362(17) 0.0202(15) 0.0254(16) 0.0220(16)
F17 0.0206(18) 0.0379(18) 0.049(2) 0.0137(15) 0.0210(16) 0.0130(15)
F18 0.0230(19) 0.053(2) 0.0382(18) 0.0058(16) 0.0060(16) 0.0241(17)
F19 0.034(2) 0.054(2) 0.0266(16) 0.0217(15) 0.0130(15) 0.0282(17)
F20 0.0171(16) 0.0300(16) 0.0316(16) 0.0150(13) 0.0133(14) 0.0107(13)
C1 0.019(3) 0.014(2) 0.018(2) 0.0034(19) -0.002(2) 0.001(2)
C2 0.025(3) 0.021(3) 0.030(3) 0.006(2) 0.007(2) 0.005(2)
C3 0.034(3) 0.012(3) 0.039(3) 0.010(2) 0.002(3) 0.003(2)
C4 0.024(3) 0.030(3) 0.034(3) 0.018(3) 0.003(3) -0.005(2)
C5 0.015(3) 0.034(3) 0.027(3) 0.011(2) 0.006(2) 0.003(2)
C6 0.024(3) 0.020(3) 0.022(2) 0.008(2) 0.009(2) 0.005(2)
C7 0.035(3) 0.023(3) 0.016(2) -0.005(2) 0.003(2) 0.018(2)
C8 0.030(3) 0.027(3) 0.024(3) -0.004(2) 0.000(2) 0.015(3)
C9 0.034(4) 0.045(4) 0.032(3) -0.003(3) -0.001(3) 0.028(3)
C10 0.061(5) 0.029(3) 0.031(3) -0.006(3) -0.006(3) 0.032(3)
C11 0.055(4) 0.025(3) 0.024(3) -0.003(2) 0.001(3) 0.020(3)
C12 0.038(3) 0.025(3) 0.021(3) -0.002(2) 0.001(2) 0.017(3)
C13 0.020(3) 0.011(2) 0.027(3) 0.0050(19) 0.011(2) 0.002(2)
C14 0.023(3) 0.014(2) 0.030(3) 0.007(2) 0.010(2) 0.005(2)
C15 0.029(3) 0.019(3) 0.033(3) 0.013(2) 0.013(3) 0.006(2)
C16 0.024(3) 0.018(3) 0.032(3) 0.006(2) 0.017(3) 0.000(2)
C17 0.016(3) 0.026(3) 0.039(3) 0.003(2) 0.014(3) 0.004(2)
C18 0.013(3) 0.024(3) 0.034(3) 0.009(2) 0.005(2) 0.004(2)
C19 0.018(3) 0.016(2) 0.021(2) 0.0023(19) 0.005(2) 0.011(2)
C20 0.028(3) 0.016(2) 0.028(3) 0.006(2) 0.016(2) 0.012(2)
C21 0.021(3) 0.024(3) 0.034(3) 0.008(2) 0.017(2) 0.016(2)
C22 0.023(3) 0.026(3) 0.026(3) 0.004(2) 0.007(2) 0.017(2)
C23 0.026(3) 0.027(3) 0.026(3) 0.012(2) 0.011(2) 0.018(2)
C24 0.015(3) 0.016(2) 0.025(2) 0.0038(19) 0.010(2) 0.008(2)
N1 0.016(2) 0.026(2) 0.018(2) 0.0044(17) 0.0051(18) 0.0076(18)
N2 0.022(2) 0.0156(19) 0.0162(19) 0.0011(16) 0.0052(18) 0.0077(17)
N3 0.017(2) 0.0146(19) 0.0148(18) 0.0030(15) 0.0034(17) 0.0016(16)
N4 0.022(2) 0.0142(19) 0.020(2) 0.0034(16) 0.0061(18) 0.0096(17)
C25 0.009(2) 0.029(3) 0.024(2) 0.007(2) 0.003(2) 0.004(2)
C26 0.019(3) 0.045(3) 0.034(3) 0.024(3) 0.003(2) 0.011(3)
C27 0.020(3) 0.077(5) 0.032(3) 0.033(3) 0.011(3) 0.013(3)
C28 0.018(3) 0.073(4) 0.020(3) 0.009(3) 0.008(2) 0.023(3)
C29 0.018(3) 0.033(3) 0.024(3) 0.007(2) 0.006(2) 0.012(2)
C30 0.023(3) 0.014(2) 0.021(2) 0.0031(19) 0.003(2) 0.007(2)
C31 0.018(3) 0.025(3) 0.027(3) 0.004(2) 0.001(2) 0.010(2)
C32 0.029(3) 0.025(3) 0.026(3) 0.001(2) 0.000(2) 0.017(2)
C33 0.035(3) 0.019(3) 0.026(3) 0.007(2) 0.010(2) 0.015(2)
C34 0.023(3) 0.018(2) 0.026(3) 0.002(2) 0.010(2) 0.010(2)
C35 0.028(3) 0.014(2) 0.023(2) 0.0030(19) 0.010(2) 0.007(2)
C36 0.032(3) 0.012(2) 0.027(3) 0.003(2) 0.002(2) 0.006(2)
C37 0.038(3) 0.015(2) 0.016(2) 0.0043(19) 0.008(2) 0.007(2)
C38 0.022(3) 0.016(2) 0.022(2) 0.0043(19) 0.013(2) 0.002(2)
C39 0.020(3) 0.012(2) 0.028(3) 0.0066(19) 0.009(2) 0.001(2)
C40 0.024(3) 0.015(2) 0.027(3) 0.004(2) 0.009(2) 0.010(2)
C41 0.024(3) 0.015(2) 0.034(3) 0.000(2) 0.003(2) 0.010(2)
C42 0.026(3) 0.020(3) 0.023(3) -0.006(2) -0.009(2) 0.014(2)
C43 0.034(3) 0.033(3) 0.020(2) 0.004(2) 0.005(2) 0.022(3)
C44 0.023(3) 0.021(3) 0.027(3) 0.007(2) 0.009(2) 0.013(2)
N5 0.068(4) 0.037(3) 0.055(3) 0.030(3) 0.038(3) 0.034(3)
C45 0.044(4) 0.025(3) 0.031(3) 0.008(2) 0.012(3) 0.017(3)
C46 0.039(4) 0.038(4) 0.058(4) 0.021(3) 0.026(4) 0.017(3)
C47 0.026(4) 0.036(4) 0.096(6) 0.023(4) -0.005(4) 0.008(3)
C48 0.082(7) 0.042(4) 0.049(4) -0.012(4) -0.022(4) 0.033(5)
C49 0.090(7) 0.055(5) 0.031(3) 0.015(3) 0.017(4) 0.046(5)
C50 0.100(7) 0.063(5) 0.065(5) 0.021(4) 0.000(5) 0.038(5)
C51 0.050(5) 0.056(5) 0.056(5) 0.020(4) -0.024(4) 0.011(4)
C52 0.047(5) 0.059(5) 0.046(4) 0.013(4) -0.010(4) 0.016(4)
N6 0.100(7) 0.063(5) 0.065(5) 0.021(4) 0.000(5) 0.038(5)

loop_
_atom_type_symbol
_atom_type_description
_atom_type_scat_dispersion_real
_atom_type_scat_dispersion_imag
_atom_type_scat_source
C C 0.0033 0.0016 'International Tables Vol C Tables 4.2.6.8 and 6.1.1.4'
H H 0.0000 0.0000 'International Tables Vol C Tables 4.2.6.8 and 6.1.1.4'
N N 0.0061 0.0033 'International Tables Vol C Tables 4.2.6.8 and 6.1.1.4'
F F 0.0171 0.0103 'International Tables Vol C Tables 4.2.6.8 and 6.1.1.4'
Se Se -0.0929 2.2259 'International Tables Vol C Tables 4.2.6.8 and 6.1.1.4'
Th Th -7.2400 8.8979 'International Tables Vol C Tables 4.2.6.8 and 6.1.1.4'

loop_
_geom_angle_atom_site_label_1
_geom_angle_atom_site_label_2
_geom_angle_atom_site_label_3
_geom_angle
_geom_angle_site_symmetry_1
N1 Th1 N2 96.78(12) .
N1 Th1 N3 134.91(12) .
N2 Th1 N3 77.08(11) .
N1 Th1 N4 75.15(12) .
N2 Th1 N4 134.97(11) .
N3 Th1 N4 138.85(11) .
N1 Th1 Se3 149.96(9) .
N2 Th1 Se3 85.99(9) .
N3 Th1 Se3 74.94(8) .
N4 Th1 Se3 81.79(8) .
N1 Th1 Se4 87.08(8) .
N2 Th1 Se4 150.61(8) .
N3 Th1 Se4 79.65(8) .
N4 Th1 Se4 74.21(7) .
Se3 Th1 Se4 105.05(2) .
N1 Th1 Se1 72.81(9) .
N2 Th1 Se1 79.79(9) .
N3 Th1 Se1 62.11(8) .
N4 Th1 Se1 135.10(8) .
Se3 Th1 Se1 136.709(18) .
Se4 Th1 Se1 73.55(2) .
N1 Th1 Se2 79.78(8) .
N2 Th1 Se2 73.55(8) .
N3 Th1 Se2 136.98(8) .
N4 Th1 Se2 61.44(7) .
Se3 Th1 Se2 72.324(19) .
Se4 Th1 Se2 135.580(17) .
Se1 Th1 Se2 138.848(16) .
C1 Se1 Th1 118.39(14) .
C7 Se2 Th1 115.05(14) .
C13 Se3 Th1 115.43(13) .
C19 Se4 Th1 113.65(12) .
C2 C1 C6 115.3(4) .
C2 C1 Se1 121.8(4) .
C6 C1 Se1 122.8(3) .
F1 C2 C3 117.3(5) .
F1 C2 C1 119.4(4) .
C3 C2 C1 123.3(5) .
F2 C3 C2 121.2(5) .
F2 C3 C4 119.5(5) .
C2 C3 C4 119.3(5) .
F3 C4 C5 120.1(5) .
F3 C4 C3 120.2(5) .
C5 C4 C3 119.7(5) .
F4 C5 C4 120.0(5) .
F4 C5 C6 120.0(5) .
C4 C5 C6 120.0(5) .
F5 C6 C5 117.5(4) .
F5 C6 C1 120.1(4) .
C5 C6 C1 122.4(5) .
C8 C7 C12 115.7(5) .
C8 C7 Se2 123.3(4) .
C12 C7 Se2 120.8(4) .
F6 C8 C7 119.5(5) .
F6 C8 C9 117.9(5) .
C7 C8 C9 122.6(5) .
F7 C9 C10 121.2(5) .
F7 C9 C8 119.2(6) .
C10 C9 C8 119.6(5) .
F8 C10 C9 118.9(6) .
F8 C10 C11 120.7(6) .
C9 C10 C11 120.3(5) .
F9 C11 C10 120.8(5) .
F9 C11 C12 119.4(6) .
C10 C11 C12 119.7(6) .
F10 C12 C11 117.3(5) .
F10 C12 C7 120.6(4) .
C11 C12 C7 122.0(5) .
C14 C13 C18 115.7(4) .
C14 C13 Se3 122.4(3) .
C18 C13 Se3 121.7(4) .
F11 C14 C13 119.7(4) .
F11 C14 C15 116.7(5) .
C13 C14 C15 123.5(5) .
F12 C15 C16 120.2(4) .
F12 C15 C14 120.9(5) .
C16 C15 C14 118.9(5) .
F13 C16 C17 120.4(5) .
F13 C16 C15 119.9(5) .
C17 C16 C15 119.7(4) .
F14 C17 C16 120.0(4) .
F14 C17 C18 119.7(5) .
C16 C17 C18 120.3(5) .
F15 C18 C17 117.9(4) .
F15 C18 C13 120.3(4) .
C17 C18 C13 121.7(5) .
C24 C19 C20 115.7(4) .
C24 C19 Se4 120.9(3) .
C20 C19 Se4 123.4(4) .
F16 C20 C21 118.6(4) .
F16 C20 C19 119.8(5) .
C21 C20 C19 121.6(4) .
F17 C21 C22 118.6(5) .
F17 C21 C20 119.9(4) .
C22 C21 C20 121.4(5) .
F18 C22 C21 122.1(5) .
F18 C22 C23 119.2(4) .
C21 C22 C23 118.7(5) .
F19 C23 C24 121.4(4) .
F19 C23 C22 119.6(5) .
C24 C23 C22 119.0(4) .
F20 C24 C23 116.4(4) .
F20 C24 C19 120.0(4) .
C23 C24 C19 123.6(4) .
C25 N1 C29 117.4(4) .
C25 N1 Th1 120.8(3) .
C29 N1 Th1 121.8(3) .
C34 N2 C30 117.0(4) .
C34 N2 Th1 123.0(3) .
C30 N2 Th1 119.9(3) .
C35 N3 C39 116.4(4) .
C35 N3 Th1 124.8(3) .
C39 N3 Th1 118.8(3) .
C40 N4 C44 116.4(4) .
C40 N4 Th1 118.8(3) .
C44 N4 Th1 124.7(3) .
N1 C25 C26 123.3(4) .
N1 C25 H25 118.4 .
C26 C25 H25 118.4 .
C25 C26 C27 118.2(5) .
C25 C26 H26 120.9 .
C27 C26 H26 120.9 .
C28 C27 C26 118.7(5) .
C28 C27 H27 120.6 .
C26 C27 H27 120.6 .
C29 C28 C27 120.3(5) .
C29 C28 H28 119.8 .
C27 C28 H28 119.8 .
N1 C29 C28 122.0(5) .
N1 C29 H29 119.0 .
C28 C29 H29 119.0 .
N2 C30 C31 123.6(4) .
N2 C30 H30 118.2 .
C31 C30 H30 118.2 .
C30 C31 C32 118.6(5) .
C30 C31 H31 120.7 .
C32 C31 H31 120.7 .
C33 C32 C31 118.9(5) .
C33 C32 H32 120.5 .
C31 C32 H32 120.5 .
C32 C33 C34 119.5(5) .
C32 C33 H33 120.2 .
C34 C33 H33 120.2 .
N2 C34 C33 122.5(5) .
N2 C34 H34 118.8 .
C33 C34 H34 118.8 .
N3 C35 C36 124.0(4) .
N3 C35 H35 118.0 .
C36 C35 H35 118.0 .
C37 C36 C35 119.2(5) .
C37 C36 H36 120.4 .
C35 C36 H36 120.4 .
C36 C37 C38 118.5(4) .
C36 C37 H37 120.8 .
C38 C37 H37 120.8 .
C39 C38 C37 119.0(4) .
C39 C38 H38 120.5 .
C37 C38 H38 120.5 .
N3 C39 C38 122.8(5) .
N3 C39 H39 118.6 .
C38 C39 H39 118.6 .
N4 C40 C41 123.3(5) .
N4 C40 H40 118.3 .
C41 C40 H40 118.3 .
C40 C41 C42 119.9(5) .
C40 C41 H41 120.1 .
C42 C41 H41 120.1 .
C41 C42 C43 117.9(5) .
C41 C42 H42 121.1 .
C43 C42 H42 121.1 .
C44 C43 C42 118.8(5) .
C44 C43 H43 120.6 .
C42 C43 H43 120.6 .
N4 C44 C43 123.7(5) .
N4 C44 H44 118.2 .
C43 C44 H44 118.2 .
C49 N5 C45 115.3(6) .
C46 C45 N5 124.4(6) .
C46 C45 H45 117.8 .
N5 C45 H45 117.8 .
C45 C46 C47 118.6(6) .
C45 C46 H46 120.7 .
C47 C46 H46 120.7 .
C46 C47 C48 118.2(6) .
C46 C47 H47 120.9 .
C48 C47 H47 120.9 .
C49 C48 C47 118.2(6) .
C49 C48 H48 120.9 .
C47 C48 H48 120.9 .
N5 C49 C48 125.4(6) .
N5 C49 H49 117.3 .
C48 C49 H49 117.3 .
C52 C50 C51 120.7(7) 2_666
C52 C50 H50 119.6 2_666
C51 C50 H50 119.6 .
C52 C51 C50 121.0(7) .
C52 C51 H51 119.5 .
C50 C51 H51 119.5 .
C50 C52 C51 118.3(7) 2_666
C50 C52 H52 120.9 2_666
C51 C52 H52 120.9 .

loop_
_geom_bond_atom_site_label_1
_geom_bond_atom_site_label_2
_geom_bond_distance
_geom_bond_site_symmetry_2
Th1 N1 2.635(4) .
Th1 N2 2.642(4) .
Th1 N3 2.653(4) .
Th1 N4 2.685(4) .
Th1 Se3 2.9519(7) .
Th1 Se4 2.9961(7) .
Th1 Se1 3.0137(7) .
Th1 Se2 3.0183(7) .
Se1 C1 1.906(5) .
Se2 C7 1.905(5) .
Se3 C13 1.916(4) .
Se4 C19 1.909(5) .
F1 C2 1.350(5) .
F2 C3 1.342(5) .
F3 C4 1.336(6) .
F4 C5 1.343(5) .
F5 C6 1.342(5) .
F6 C8 1.362(6) .
F7 C9 1.354(6) .
F8 C10 1.347(6) .
F9 C11 1.335(7) .
F10 C12 1.319(6) .
F11 C14 1.347(5) .
F12 C15 1.341(6) .
F13 C16 1.338(5) .
F14 C17 1.340(5) .
F15 C18 1.345(6) .
F16 C20 1.345(5) .
F17 C21 1.348(5) .
F18 C22 1.332(6) .
F19 C23 1.333(5) .
F20 C24 1.346(5) .
C1 C2 1.390(6) .
C1 C6 1.400(6) .
C2 C3 1.365(7) .
C3 C4 1.386(8) .
C4 C5 1.366(7) .
C5 C6 1.375(6) .
C7 C8 1.387(7) .
C7 C12 1.396(7) .
C8 C9 1.388(7) .
C9 C10 1.361(9) .
C10 C11 1.363(8) .
C11 C12 1.390(7) .
C13 C14 1.373(7) .
C13 C18 1.402(6) .
C14 C15 1.386(6) .
C15 C16 1.383(7) .
C16 C17 1.364(8) .
C17 C18 1.387(7) .
C19 C24 1.384(6) .
C19 C20 1.397(6) .
C20 C21 1.377(7) .
C21 C22 1.364(7) .
C22 C23 1.396(7) .
C23 C24 1.378(7) .
N1 C25 1.336(6) .
N1 C29 1.358(5) .
N2 C34 1.344(6) .
N2 C30 1.351(6) .
N3 C35 1.340(6) .
N3 C39 1.364(5) .
N4 C40 1.342(6) .
N4 C44 1.355(6) .
C25 C26 1.378(7) .
C25 H25 0.9500 .
C26 C27 1.388(8) .
C26 H26 0.9500 .
C27 C28 1.364(8) .
C27 H27 0.9500 .
C28 C29 1.363(7) .
C28 H28 0.9500 .
C29 H29 0.9500 .
C30 C31 1.378(6) .
C30 H30 0.9500 .
C31 C32 1.380(7) .
C31 H31 0.9500 .
C32 C33 1.372(7) .
C32 H32 0.9500 .
C33 C34 1.388(7) .
C33 H33 0.9500 .
C34 H34 0.9500 .
C35 C36 1.377(7) .
C35 H35 0.9500 .
C36 C37 1.373(7) .
C36 H36 0.9500 .
C37 C38 1.394(7) .
C37 H37 0.9500 .
C38 C39 1.384(6) .
C38 H38 0.9500 .
C39 H39 0.9500 .
C40 C41 1.376(7) .
C40 H40 0.9500 .
C41 C42 1.383(7) .
C41 H41 0.9500 .
C42 C43 1.390(7) .
C42 H42 0.9500 .
C43 C44 1.381(7) .
C43 H43 0.9500 .
C44 H44 0.9500 .
N5 C49 1.320(9) .
N5 C45 1.352(6) .
C45 C46 1.352(8) .
C45 H45 0.9500 .
C46 C47 1.373(9) .
C46 H46 0.9500 .
C47 C48 1.397(10) .
C47 H47 0.9500 .
C48 C49 1.348(11) .
C48 H48 0.9500 .
C49 H49 0.9500 .
C50 C52 1.336(10) 2_666
C50 C51 1.388(10) .
C50 H50 0.9500 .
C51 C52 1.359(10) .
C51 H51 0.9500 .
C52 C50 1.336(10) 2_666
C52 H52 0.9500 .

loop_
_geom_torsion_atom_site_label_1
_geom_torsion_atom_site_label_2
_geom_torsion_atom_site_label_3
_geom_torsion_atom_site_label_4
_geom_torsion
_geom_torsion_site_symmetry_1
_geom_torsion_site_symmetry_4
C6 C1 C2 F1 -179.3(4) . .
Se1 C1 C2 F1 -2.9(7) . .
C6 C1 C2 C3 0.2(8) . .
Se1 C1 C2 C3 176.6(4) . .
F1 C2 C3 F2 -0.1(8) . .
C1 C2 C3 F2 -179.6(5) . .
F1 C2 C3 C4 -178.9(5) . .
C1 C2 C3 C4 1.6(9) . .
F2 C3 C4 F3 0.0(8) . .
C2 C3 C4 F3 178.8(5) . .
F2 C3 C4 C5 179.9(5) . .
C2 C3 C4 C5 -1.4(8) . .
F3 C4 C5 F4 -0.8(8) . .
C3 C4 C5 F4 179.4(5) . .
F3 C4 C5 C6 179.1(5) . .
C3 C4 C5 C6 -0.8(8) . .
F4 C5 C6 F5 1.2(7) . .
C4 C5 C6 F5 -178.7(5) . .
F4 C5 C6 C1 -177.4(5) . .
C4 C5 C6 C1 2.7(8) . .
C2 C1 C6 F5 179.0(4) . .
Se1 C1 C6 F5 2.6(7) . .
C2 C1 C6 C5 -2.4(7) . .
Se1 C1 C6 C5 -178.8(4) . .
C12 C7 C8 F6 178.2(4) . .
Se2 C7 C8 F6 3.4(7) . .
C12 C7 C8 C9 -1.8(7) . .
Se2 C7 C8 C9 -176.7(4) . .
F6 C8 C9 F7 0.7(7) . .
C7 C8 C9 F7 -179.2(5) . .
F6 C8 C9 C10 -179.4(5) . .
C7 C8 C9 C10 0.6(8) . .
F7 C9 C10 F8 0.0(8) . .
C8 C9 C10 F8 -179.8(5) . .
F7 C9 C10 C11 179.7(5) . .
C8 C9 C10 C11 -0.1(9) . .
F8 C10 C11 F9 -1.6(8) . .
C9 C10 C11 F9 178.6(5) . .
F8 C10 C11 C12 -179.4(5) . .
C9 C10 C11 C12 0.9(8) . .
F9 C11 C12 F10 1.2(7) . .
C10 C11 C12 F10 179.0(5) . .
F9 C11 C12 C7 180.0(5) . .
C10 C11 C12 C7 -2.2(8) . .
C8 C7 C12 F10 -178.7(4) . .
Se2 C7 C12 F10 -3.7(7) . .
C8 C7 C12 C11 2.6(7) . .
Se2 C7 C12 C11 177.6(4) . .
C18 C13 C14 F11 -179.8(4) . .
Se3 C13 C14 F11 5.0(6) . .
C18 C13 C14 C15 -3.4(7) . .
Se3 C13 C14 C15 -178.6(4) . .
F11 C14 C15 F12 -2.9(7) . .
C13 C14 C15 F12 -179.5(4) . .
F11 C14 C15 C16 178.5(4) . .
C13 C14 C15 C16 1.9(7) . .
F12 C15 C16 F13 0.4(7) . .
C14 C15 C16 F13 179.0(4) . .
F12 C15 C16 C17 -179.1(5) . .
C14 C15 C16 C17 -0.5(7) . .
F13 C16 C17 F14 0.0(7) . .
C15 C16 C17 F14 179.5(4) . .
F13 C16 C17 C18 -178.8(4) . .
C15 C16 C17 C18 0.7(8) . .
F14 C17 C18 F15 1.4(7) . .
C16 C17 C18 F15 -179.8(5) . .
F14 C17 C18 C13 178.9(4) . .
C16 C17 C18 C13 -2.3(8) . .
C14 C13 C18 F15 -179.0(4) . .
Se3 C13 C18 F15 -3.8(6) . .
C14 C13 C18 C17 3.5(7) . .
Se3 C13 C18 C17 178.7(4) . .
C24 C19 C20 F16 179.1(4) . .
Se4 C19 C20 F16 -0.7(6) . .
C24 C19 C20 C21 1.1(6) . .
Se4 C19 C20 C21 -178.7(3) . .
F16 C20 C21 F17 -1.7(6) . .
C19 C20 C21 F17 176.3(4) . .
F16 C20 C21 C22 -179.7(4) . .
C19 C20 C21 C22 -1.7(7) . .
F17 C21 C22 F18 0.1(7) . .
C20 C21 C22 F18 178.1(4) . .
F17 C21 C22 C23 -177.2(4) . .
C20 C21 C22 C23 0.8(7) . .
F18 C22 C23 F19 1.7(6) . .
C21 C22 C23 F19 179.0(4) . .
F18 C22 C23 C24 -176.9(4) . .
C21 C22 C23 C24 0.5(7) . .
F19 C23 C24 F20 -0.4(6) . .
C22 C23 C24 F20 178.1(4) . .
F19 C23 C24 C19 -179.5(4) . .
C22 C23 C24 C19 -1.0(7) . .
C20 C19 C24 F20 -178.9(4) . .
Se4 C19 C24 F20 0.9(5) . .
C20 C19 C24 C23 0.2(6) . .
Se4 C19 C24 C23 -180.0(3) . .
C29 N1 C25 C26 1.1(7) . .
Th1 N1 C25 C26 -178.2(4) . .
N1 C25 C26 C27 -1.6(8) . .
C25 C26 C27 C28 1.2(8) . .
C26 C27 C28 C29 -0.5(9) . .
C25 N1 C29 C28 -0.3(7) . .
Th1 N1 C29 C28 179.0(4) . .
C27 C28 C29 N1 0.0(8) . .
C34 N2 C30 C31 -0.3(7) . .
Th1 N2 C30 C31 -176.2(4) . .
N2 C30 C31 C32 -0.1(7) . .
C30 C31 C32 C33 -0.9(7) . .
C31 C32 C33 C34 2.1(7) . .
C30 N2 C34 C33 1.5(7) . .
Th1 N2 C34 C33 177.3(3) . .
C32 C33 C34 N2 -2.5(7) . .
C39 N3 C35 C36 1.0(7) . .
Th1 N3 C35 C36 178.9(3) . .
N3 C35 C36 C37 -0.4(7) . .
C35 C36 C37 C38 -0.7(7) . .
C36 C37 C38 C39 1.2(7) . .
C35 N3 C39 C38 -0.5(6) . .
Th1 N3 C39 C38 -178.5(3) . .
C37 C38 C39 N3 -0.6(7) . .
C44 N4 C40 C41 -1.2(6) . .
Th1 N4 C40 C41 -178.8(3) . .
N4 C40 C41 C42 0.7(7) . .
C40 C41 C42 C43 -0.1(7) . .
C41 C42 C43 C44 0.0(7) . .
C40 N4 C44 C43 1.1(6) . .
Th1 N4 C44 C43 178.6(3) . .
C42 C43 C44 N4 -0.6(7) . .
C49 N5 C45 C46 -1.3(9) . .
N5 C45 C46 C47 1.2(10) . .
C45 C46 C47 C48 -0.9(10) . .
C46 C47 C48 C49 0.8(10) . .
C45 N5 C49 C48 1.2(10) . .
C47 C48 C49 N5 -1.0(11) . .
C52 C50 C51 C52 -0.1(14) 2_666 .
C50 C51 C52 C50 0.1(13) . 2_666
